data_7105233
loop_
_publ_author_name
'Huh, Jung Oh'
'Kim, Hyungjun'
'Lee, Kang Mun'
'Lee, Yoon Sup'
'Do, Youngkyu'
'Lee, Min Hyung'

_publ_section_title
;
 o-Carborane-assisted Lewis acidity enhancement of triarylboranes.
;
_journal_issue 7
_journal_name_full 'Chemical communications (Cambridge, England)'
_journal_page_first 1138
_journal_page_last 1140
_journal_paper_doi 10.1039/b918263b
_journal_volume 46
_journal_year 2010
_chemical_formula_moiety C27H39B11
_chemical_formula_sum 'C27 H39 B11'
_chemical_formula_weight 482.49
_chemical_name_systematic
;
?
;
_space_group_IT_number 14
_symmetry_cell_setting monoclinic
_symmetry_space_group_name_Hall '-P 2yn'
_symmetry_space_group_name_H-M 'P 1 21/n 1'
_atom_sites_solution_hydrogens geom
_atom_sites_solution_primary direct
_atom_sites_solution_secondary difmap
_audit_creation_method SHELXL-97
_cell_angle_alpha 90.00
_cell_angle_beta 93.533(3)
_cell_angle_gamma 90.00
_cell_formula_units_Z 4
_cell_length_a 7.9560(4)
_cell_length_b 27.7402(15)
_cell_length_c 13.6954(8)
_cell_measurement_reflns_used 6956
_cell_measurement_temperature 296(2)
_cell_measurement_theta_max 27.60
_cell_measurement_theta_min 1.47
_cell_volume 3016.8(3)
_computing_cell_refinement 'Bruker APEX II'
_computing_data_collection 'Bruker APEX II'
_computing_data_reduction 'Bruker APEX II'
_computing_molecular_graphics ORTEP3
_computing_publication_material 'Bruker SHELXTL'
_computing_structure_refinement 'SHELXL-97 (Sheldrick, 1997)'
_computing_structure_solution 'SHELXS-97 (Sheldrick, 1990)'
_diffrn_ambient_temperature 296(2)
_diffrn_measured_fraction_theta_full 0.994
_diffrn_measured_fraction_theta_max 0.994
_diffrn_measurement_device_type 'CCD area detector'
_diffrn_measurement_method 'phi and omega scans'
_diffrn_radiation_monochromator graphite
_diffrn_radiation_source 'fine-focus sealed tube'
_diffrn_radiation_type MoK\a
_diffrn_radiation_wavelength 0.71073
_diffrn_reflns_av_R_equivalents 0.0437
_diffrn_reflns_av_sigmaI/netI 0.0297
_diffrn_reflns_limit_h_max 10
_diffrn_reflns_limit_h_min -10
_diffrn_reflns_limit_k_max 36
_diffrn_reflns_limit_k_min -35
_diffrn_reflns_limit_l_max 17
_diffrn_reflns_limit_l_min -17
_diffrn_reflns_number 56299
_diffrn_reflns_theta_full 27.60
_diffrn_reflns_theta_max 27.60
_diffrn_reflns_theta_min 1.47
_exptl_absorpt_coefficient_mu 0.054
_exptl_absorpt_correction_type empirical
_exptl_absorpt_process_details SADABS
_exptl_crystal_colour colorless
_exptl_crystal_density_diffrn 1.062
_exptl_crystal_density_method 'not measured'
_exptl_crystal_description cubic
_exptl_crystal_F_000 1024
_exptl_crystal_size_max 0.3
_exptl_crystal_size_mid 0.2
_exptl_crystal_size_min 0.2
_refine_diff_density_max 0.208
_refine_diff_density_min -0.191
_refine_diff_density_rms 0.041
_refine_ls_extinction_method none
_refine_ls_goodness_of_fit_ref 1.038
_refine_ls_hydrogen_treatment mixed
_refine_ls_matrix_type full
_refine_ls_number_parameters 390
_refine_ls_number_reflns 6956
_refine_ls_number_restraints 0
_refine_ls_restrained_S_all 1.038
_refine_ls_R_factor_all 0.0900
_refine_ls_R_factor_gt 0.0597
_refine_ls_shift/su_max 0.002
_refine_ls_shift/su_mean 0.000
_refine_ls_structure_factor_coef Fsqd
_refine_ls_weighting_details 'calc w=1/[\s^2^(Fo^2^)+(0.1028P)^2^+0.5314P] where P=(Fo^2^+2Fc^2^)/3'
_refine_ls_weighting_scheme calc
_refine_ls_wR_factor_gt 0.1658
_refine_ls_wR_factor_ref 0.1886
_reflns_number_gt 4803
_reflns_number_total 6956
_reflns_threshold_expression >2sigma(I)
_cod_data_source_file b918263b.txt
_cod_data_source_block 2
_cod_depositor_comments
;
The following automatic conversions were performed:
'_symmetry_cell_setting' value 'Monoclinic' changed to 'monoclinic'
according to '/home/saulius/struct/CIF-dictionaries/cif_core.dic'
dictionary named 'cif_core.dic' version 2.4.1 from 2010-06-29.

Automatic conversion script
Id: cif_fix_enum 1527 2010-12-29 10:47:43Z saulius 
;
_cod_original_sg_symbol_H-M P2(1)/n
_cod_database_code 7105233

loop_
_symmetry_equiv_pos_as_xyz
'x, y, z'
'-x+1/2, y+1/2, -z+1/2'
'-x, -y, -z'
'x-1/2, -y-1/2, z-1/2'

loop_
_atom_site_label
_atom_site_type_symbol
_atom_site_fract_x
_atom_site_fract_y
_atom_site_fract_z
_atom_site_U_iso_or_equiv
_atom_site_adp_type
_atom_site_occupancy
_atom_site_symmetry_multiplicity
_atom_site_calc_flag
_atom_site_refinement_flags
_atom_site_disorder_assembly
_atom_site_disorder_group
B1 B 0.1713(2) 0.09893(6) 0.22537(13) 0.0407(4) Uani 1 1 d . . .
C3 C 0.24747(19) 0.08490(5) 0.12501(11) 0.0388(3) Uani 1 1 d . . .
C4 C 0.1442(2) 0.07438(6) 0.03988(12) 0.0418(4) Uani 1 1 d . . .
C5 C 0.2165(2) 0.06277(6) -0.04723(12) 0.0482(4) Uani 1 1 d . . .
H5 H 0.1459 0.0553 -0.1018 0.058 Uiso 1 1 calc R . .
C6 C 0.3881(2) 0.06191(6) -0.05585(13) 0.0517(4) Uani 1 1 d . . .
C7 C 0.4889(2) 0.07209(7) 0.02751(13) 0.0537(4) Uani 1 1 d . . .
H7 H 0.6052 0.0719 0.0236 0.064 Uiso 1 1 calc R . .
C8 C 0.4234(2) 0.08267(6) 0.11699(12) 0.0441(4) Uani 1 1 d . . .
C9 C 0.2109(2) 0.06953(6) 0.32276(12) 0.0431(4) Uani 1 1 d . . .
C10 C 0.1712(2) 0.01989(6) 0.32731(13) 0.0488(4) Uani 1 1 d . . .
C11 C 0.1968(3) -0.00527(7) 0.41498(15) 0.0610(5) Uani 1 1 d . . .
H11 H 0.1673 -0.0377 0.4169 0.073 Uiso 1 1 calc R . .
C12 C 0.2647(3) 0.01644(8) 0.49920(14) 0.0634(5) Uani 1 1 d . . .
C13 C 0.3061(3) 0.06455(8) 0.49470(13) 0.0624(5) Uani 1 1 d . . .
H13 H 0.3529 0.0796 0.5507 0.075 Uiso 1 1 calc R . .
C14 C 0.2804(2) 0.09158(7) 0.40902(12) 0.0513(4) Uani 1 1 d . . .
C15 C 0.0456(2) 0.14304(6) 0.22769(11) 0.0422(4) Uani 1 1 d . . .
C16 C -0.0636(2) 0.14832(6) 0.30344(12) 0.0471(4) Uani 1 1 d . . .
H16 H -0.0551 0.1269 0.3557 0.057 Uiso 1 1 calc R . .
C17 C -0.1837(2) 0.18439(6) 0.30305(12) 0.0479(4) Uani 1 1 d . . .
H17 H -0.2547 0.1865 0.3544 0.057 Uiso 1 1 calc R . .
C18 C -0.1994(2) 0.21751(6) 0.22656(12) 0.0427(4) Uani 1 1 d . . .
C19 C -0.0885(2) 0.21378(6) 0.15180(13) 0.0497(4) Uani 1 1 d . . .
H19 H -0.0946 0.2360 0.1008 0.060 Uiso 1 1 calc R . .
C20 C 0.0306(2) 0.17736(6) 0.15287(12) 0.0487(4) Uani 1 1 d . . .
H20 H 0.1030 0.1757 0.1022 0.058 Uiso 1 1 calc R . .
C21 C -0.1744(3) 0.30845(8) 0.36377(17) 0.0743(6) Uani 1 1 d . . .
H21A H -0.1661 0.2803 0.4045 0.112 Uiso 1 1 calc R . .
H21B H -0.1863 0.3365 0.4038 0.112 Uiso 1 1 calc R . .
H21C H -0.0744 0.3114 0.3284 0.112 Uiso 1 1 calc R . .
C22 C -0.0456(2) 0.07241(7) 0.03983(14) 0.0546(4) Uani 1 1 d . . .
H22A H -0.0935 0.0963 -0.0044 0.082 Uiso 1 1 calc R . .
H22B H -0.0798 0.0787 0.1046 0.082 Uiso 1 1 calc R . .
H22C H -0.0840 0.0410 0.0193 0.082 Uiso 1 1 calc R . .
C23 C 0.4648(3) 0.05045(10) -0.15147(16) 0.0798(7) Uani 1 1 d . . .
H23A H 0.3803 0.0369 -0.1964 0.120 Uiso 1 1 calc R . .
H23B H 0.5548 0.0277 -0.1400 0.120 Uiso 1 1 calc R . .
H23C H 0.5081 0.0795 -0.1787 0.120 Uiso 1 1 calc R . .
C24 C 0.5467(2) 0.09186(8) 0.20275(14) 0.0619(5) Uani 1 1 d . . .
H24A H 0.6571 0.0819 0.1866 0.093 Uiso 1 1 calc R . .
H24B H 0.5135 0.0739 0.2583 0.093 Uiso 1 1 calc R . .
H24C H 0.5479 0.1256 0.2180 0.093 Uiso 1 1 calc R . .
C25 C 0.0924(3) -0.00675(7) 0.23994(15) 0.0652(5) Uani 1 1 d . . .
H25A H 0.0902 -0.0406 0.2539 0.098 Uiso 1 1 calc R . .
H25B H 0.1575 -0.0012 0.1843 0.098 Uiso 1 1 calc R . .
H25C H -0.0204 0.0046 0.2261 0.098 Uiso 1 1 calc R . .
C26 C 0.2932(4) -0.01215(11) 0.59251(17) 0.0926(8) Uani 1 1 d . . .
H26A H 0.4093 -0.0096 0.6157 0.139 Uiso 1 1 calc R . .
H26B H 0.2657 -0.0454 0.5801 0.139 Uiso 1 1 calc R . .
H26C H 0.2230 0.0004 0.6411 0.139 Uiso 1 1 calc R . .
C27 C 0.3358(3) 0.14371(8) 0.41087(15) 0.0679(6) Uani 1 1 d . . .
H27A H 0.2575 0.1626 0.4454 0.102 Uiso 1 1 calc R . .
H27B H 0.3390 0.1554 0.3451 0.102 Uiso 1 1 calc R . .
H27C H 0.4459 0.1462 0.4433 0.102 Uiso 1 1 calc R . .
B2 B -0.4352(3) 0.26933(8) 0.10845(17) 0.0573(5) Uani 1 1 d . . .
B3 B -0.2937(3) 0.31025(8) 0.16972(17) 0.0561(5) Uani 1 1 d . . .
B4 B -0.4712(3) 0.25981(8) 0.31471(18) 0.0579(5) Uani 1 1 d . . .
B5 B -0.5455(3) 0.23799(8) 0.19846(19) 0.0597(6) Uani 1 1 d . . .
B6 B -0.6433(3) 0.28681(9) 0.1335(2) 0.0689(6) Uani 1 1 d . . .
B7 B -0.4876(3) 0.33138(9) 0.1159(2) 0.0658(6) Uani 1 1 d . . .
B8 B -0.4137(3) 0.35267(8) 0.2319(2) 0.0666(6) Uani 1 1 d . . .
B9 B -0.5228(4) 0.32170(9) 0.3214(2) 0.0703(7) Uani 1 1 d . . .
B10 B -0.6643(3) 0.28054(9) 0.2616(2) 0.0713(7) Uani 1 1 d . . .
B11 B -0.6291(3) 0.33853(9) 0.2101(2) 0.0720(7) Uani 1 1 d . . .
C1 C -0.3386(2) 0.25464(6) 0.21933(13) 0.0453(4) Uani 1 1 d . . .
C2 C -0.3256(2) 0.30401(6) 0.29248(14) 0.0553(5) Uani 1 1 d . . .
H29 H -0.160(3) 0.3161(7) 0.1525(14) 0.064(6) Uiso 1 1 d . . .
H30 H -0.448(2) 0.2397(7) 0.3796(14) 0.056(5) Uiso 1 1 d . . .
H28 H -0.393(3) 0.2504(7) 0.0448(14) 0.061(5) Uiso 1 1 d . . .
H34 H -0.356(3) 0.3872(8) 0.2454(15) 0.077(6) Uiso 1 1 d . . .
H32 H -0.749(3) 0.2820(8) 0.0817(16) 0.080(7) Uiso 1 1 d . . .
H31 H -0.569(2) 0.1995(7) 0.1904(13) 0.058(5) Uiso 1 1 d . . .
H37 H -0.731(3) 0.3659(7) 0.2071(14) 0.068(6) Uiso 1 1 d . . .
H33 H -0.489(3) 0.3527(9) 0.0517(18) 0.089(7) Uiso 1 1 d . . .
H35 H -0.530(3) 0.3368(8) 0.3926(17) 0.082(7) Uiso 1 1 d . . .
H36 H -0.782(3) 0.2691(8) 0.2963(15) 0.072(6) Uiso 1 1 d . . .

loop_
_atom_site_aniso_label
_atom_site_aniso_U_11
_atom_site_aniso_U_22
_atom_site_aniso_U_33
_atom_site_aniso_U_23
_atom_site_aniso_U_13
_atom_site_aniso_U_12
B1 0.0352(9) 0.0413(9) 0.0456(10) -0.0016(7) 0.0035(7) -0.0024(7)
C3 0.0352(8) 0.0383(8) 0.0430(8) 0.0024(6) 0.0027(6) 0.0022(6)
C4 0.0390(8) 0.0410(8) 0.0453(9) 0.0018(6) 0.0017(7) 0.0002(6)
C5 0.0515(10) 0.0488(9) 0.0439(9) -0.0027(7) -0.0003(7) 0.0015(8)
C6 0.0555(10) 0.0523(10) 0.0481(9) 0.0006(8) 0.0095(8) 0.0120(8)
C7 0.0364(9) 0.0641(11) 0.0614(11) 0.0002(9) 0.0093(8) 0.0091(8)
C8 0.0376(8) 0.0454(9) 0.0492(9) -0.0002(7) 0.0014(7) 0.0039(7)
C9 0.0386(8) 0.0482(9) 0.0430(8) 0.0005(7) 0.0053(7) 0.0046(7)
C10 0.0458(9) 0.0481(9) 0.0529(10) 0.0060(7) 0.0061(8) 0.0035(7)
C11 0.0603(12) 0.0564(11) 0.0670(13) 0.0166(9) 0.0106(10) 0.0047(9)
C12 0.0573(12) 0.0823(14) 0.0511(11) 0.0182(10) 0.0085(9) 0.0137(10)
C13 0.0598(12) 0.0854(15) 0.0419(10) 0.0021(9) 0.0026(8) 0.0051(10)
C14 0.0496(10) 0.0603(11) 0.0443(9) -0.0026(8) 0.0055(7) 0.0042(8)
C15 0.0409(8) 0.0429(8) 0.0429(8) -0.0016(7) 0.0045(7) 0.0003(7)
C16 0.0505(10) 0.0463(9) 0.0453(9) 0.0046(7) 0.0081(7) 0.0053(7)
C17 0.0495(10) 0.0470(9) 0.0482(9) -0.0005(7) 0.0126(8) 0.0043(7)
C18 0.0409(8) 0.0386(8) 0.0488(9) -0.0028(7) 0.0036(7) -0.0002(7)
C19 0.0515(10) 0.0461(9) 0.0522(10) 0.0084(7) 0.0097(8) 0.0058(8)
C20 0.0488(9) 0.0508(9) 0.0478(9) 0.0037(7) 0.0135(7) 0.0049(8)
C21 0.0797(15) 0.0627(13) 0.0784(14) -0.0180(11) -0.0131(12) 0.0056(11)
C22 0.0401(9) 0.0665(12) 0.0565(10) 0.0008(9) -0.0014(8) -0.0039(8)
C23 0.0861(16) 0.0964(17) 0.0593(12) -0.0055(11) 0.0237(11) 0.0256(13)
C24 0.0396(9) 0.0803(14) 0.0650(12) -0.0075(10) -0.0051(9) 0.0034(9)
C25 0.0779(14) 0.0486(11) 0.0688(12) 0.0001(9) 0.0025(11) -0.0102(10)
C26 0.0959(19) 0.118(2) 0.0642(14) 0.0367(14) 0.0100(13) 0.0196(16)
C27 0.0797(14) 0.0692(13) 0.0542(11) -0.0122(9) -0.0001(10) -0.0131(11)
B2 0.0563(12) 0.0562(12) 0.0586(13) -0.0014(10) -0.0020(10) 0.0083(10)
B3 0.0570(13) 0.0431(11) 0.0687(13) 0.0059(9) 0.0071(10) 0.0037(9)
B4 0.0557(13) 0.0524(12) 0.0675(14) 0.0008(10) 0.0189(11) 0.0095(10)
B5 0.0458(11) 0.0509(12) 0.0826(16) -0.0041(11) 0.0044(11) 0.0002(9)
B6 0.0545(13) 0.0648(15) 0.0858(17) -0.0036(12) -0.0081(12) 0.0113(11)
B7 0.0638(14) 0.0556(13) 0.0776(16) 0.0093(11) 0.0007(12) 0.0136(11)
B8 0.0703(15) 0.0405(11) 0.0887(17) -0.0043(11) 0.0022(13) 0.0092(10)
B9 0.0732(16) 0.0605(14) 0.0783(16) -0.0110(12) 0.0138(13) 0.0233(12)
B10 0.0517(13) 0.0635(14) 0.1002(19) 0.0012(13) 0.0176(13) 0.0120(11)
B11 0.0636(15) 0.0587(14) 0.0940(19) -0.0013(12) 0.0072(13) 0.0201(12)
C1 0.0444(9) 0.0380(8) 0.0542(10) -0.0029(7) 0.0071(7) 0.0018(7)
C2 0.0582(11) 0.0426(9) 0.0651(11) -0.0094(8) 0.0029(9) 0.0062(8)

loop_
_atom_type_symbol
_atom_type_description
_atom_type_scat_dispersion_real
_atom_type_scat_dispersion_imag
_atom_type_scat_source
C C 0.0033 0.0016 'International Tables Vol C Tables 4.2.6.8 and 6.1.1.4'
H H 0.0000 0.0000 'International Tables Vol C Tables 4.2.6.8 and 6.1.1.4'
B B 0.0013 0.0007 'International Tables Vol C Tables 4.2.6.8 and 6.1.1.4'

loop_
_geom_angle_atom_site_label_1
_geom_angle_atom_site_label_2
_geom_angle_atom_site_label_3
_geom_angle
_geom_angle_site_symmetry_1
_geom_angle_site_symmetry_3
_geom_angle_publ_flag
C9 B1 C15 118.44(14) . . ?
C9 B1 C3 122.62(14) . . ?
C15 B1 C3 118.91(14) . . ?
C8 C3 C4 117.07(14) . . ?
C8 C3 B1 120.82(14) . . ?
C4 C3 B1 122.11(14) . . ?
C5 C4 C3 120.24(15) . . ?
C5 C4 C22 117.16(15) . . ?
C3 C4 C22 122.52(14) . . ?
C6 C5 C4 122.74(16) . . ?
C5 C6 C7 116.94(16) . . ?
C5 C6 C23 122.21(19) . . ?
C7 C6 C23 120.85(18) . . ?
C6 C7 C8 122.67(16) . . ?
C7 C8 C3 120.29(15) . . ?
C7 C8 C24 117.49(15) . . ?
C3 C8 C24 122.22(15) . . ?
C14 C9 C10 117.48(15) . . ?
C14 C9 B1 122.04(15) . . ?
C10 C9 B1 120.44(15) . . ?
C11 C10 C9 120.30(17) . . ?
C11 C10 C25 118.01(17) . . ?
C9 C10 C25 121.62(16) . . ?
C12 C11 C10 122.03(19) . . ?
C13 C12 C11 117.87(18) . . ?
C13 C12 C26 121.5(2) . . ?
C11 C12 C26 120.6(2) . . ?
C12 C13 C14 122.33(19) . . ?
C13 C14 C9 119.98(18) . . ?
C13 C14 C27 118.17(17) . . ?
C9 C14 C27 121.80(16) . . ?
C20 C15 C16 116.27(15) . . ?
C20 C15 B1 122.51(14) . . ?
C16 C15 B1 121.14(14) . . ?
C17 C16 C15 122.16(15) . . ?
C16 C17 C18 120.64(15) . . ?
C17 C18 C19 118.12(15) . . ?
C17 C18 C1 122.00(14) . . ?
C19 C18 C1 119.76(14) . . ?
C20 C19 C18 120.62(15) . . ?
C19 C20 C15 122.14(15) . . ?
C1 B2 B3 59.62(12) . . ?
C1 B2 B7 105.94(16) . . ?
B3 B2 B7 59.78(14) . . ?
C1 B2 B6 105.50(17) . . ?
B3 B2 B6 107.80(17) . . ?
B7 B2 B6 59.99(14) . . ?
C1 B2 B5 58.86(12) . . ?
B3 B2 B5 108.07(16) . . ?
B7 B2 B5 107.80(17) . . ?
B6 B2 B5 59.75(14) . . ?
C2 B3 C1 58.79(11) . . ?
C2 B3 B8 58.69(13) . . ?
C1 B3 B8 105.88(16) . . ?
C2 B3 B7 105.24(16) . . ?
C1 B3 B7 105.28(16) . . ?
B8 B3 B7 59.80(15) . . ?
C2 B3 B2 105.66(15) . . ?
C1 B3 B2 58.34(12) . . ?
B8 B3 B2 107.97(17) . . ?
B7 B3 B2 60.19(14) . . ?
C2 B4 C1 58.69(11) . . ?
C2 B4 B10 105.89(17) . . ?
C1 B4 B10 105.82(17) . . ?
C2 B4 B9 58.69(13) . . ?
C1 B4 B9 105.84(16) . . ?
B10 B4 B9 60.21(15) . . ?
C2 B4 B5 105.94(16) . . ?
C1 B4 B5 58.64(12) . . ?
B10 B4 B5 60.29(15) . . ?
B9 B4 B5 108.20(18) . . ?
C1 B5 B4 59.65(12) . . ?
C1 B5 B10 105.94(16) . . ?
B4 B5 B10 59.44(14) . . ?
C1 B5 B6 105.35(16) . . ?
B4 B5 B6 107.59(17) . . ?
B10 B5 B6 60.35(15) . . ?
C1 B5 B2 58.42(12) . . ?
B4 B5 B2 107.69(16) . . ?
B10 B5 B2 108.24(17) . . ?
B6 B5 B2 60.01(14) . . ?
B5 B6 B7 108.14(17) . . ?
B5 B6 B11 108.06(19) . . ?
B7 B6 B11 59.92(15) . . ?
B5 B6 B2 60.24(13) . . ?
B7 B6 B2 59.92(14) . . ?
B11 B6 B2 107.93(18) . . ?
B5 B6 B10 59.73(14) . . ?
B7 B6 B10 108.04(19) . . ?
B11 B6 B10 60.23(16) . . ?
B2 B6 B10 107.93(18) . . ?
B8 B7 B3 60.06(14) . . ?
B8 B7 B11 59.89(16) . . ?
B3 B7 B11 108.06(18) . . ?
B8 B7 B2 108.06(17) . . ?
B3 B7 B2 60.04(13) . . ?
B11 B7 B2 108.16(18) . . ?
B8 B7 B6 107.92(19) . . ?
B3 B7 B6 108.07(17) . . ?
B11 B7 B6 60.05(15) . . ?
B2 B7 B6 60.08(14) . . ?
C2 B8 B7 106.06(16) . . ?
C2 B8 B11 105.73(18) . . ?
B7 B8 B11 60.41(16) . . ?
C2 B8 B3 59.41(12) . . ?
B7 B8 B3 60.14(14) . . ?
B11 B8 B3 108.53(18) . . ?
C2 B8 B9 58.99(13) . . ?
B7 B8 B9 108.13(19) . . ?
B11 B8 B9 59.75(16) . . ?
B3 B8 B9 108.27(16) . . ?
C2 B9 B11 105.91(18) . . ?
C2 B9 B8 58.88(14) . . ?
B11 B9 B8 60.08(16) . . ?
C2 B9 B10 105.91(16) . . ?
B11 B9 B10 60.82(16) . . ?
B8 B9 B10 108.62(19) . . ?
C2 B9 B4 59.42(12) . . ?
B11 B9 B4 108.29(19) . . ?
B8 B9 B4 108.09(16) . . ?
B10 B9 B4 59.52(15) . . ?
B4 B10 B9 60.27(14) . . ?
B4 B10 B5 60.27(13) . . ?
B9 B10 B5 108.23(17) . . ?
B4 B10 B6 107.89(17) . . ?
B9 B10 B6 107.29(19) . . ?
B5 B10 B6 59.91(15) . . ?
B4 B10 B11 107.71(19) . . ?
B9 B10 B11 59.36(16) . . ?
B5 B10 B11 107.82(18) . . ?
B6 B10 B11 59.75(16) . . ?
B9 B11 B8 60.17(16) . . ?
B9 B11 B7 107.91(18) . . ?
B8 B11 B7 59.71(15) . . ?
B9 B11 B6 107.87(18) . . ?
B8 B11 B6 107.77(17) . . ?
B7 B11 B6 60.04(15) . . ?
B9 B11 B10 59.82(16) . . ?
B8 B11 B10 107.90(18) . . ?
B7 B11 B10 107.97(17) . . ?
B6 B11 B10 60.02(16) . . ?
C18 C1 C2 119.61(14) . . ?
C18 C1 B2 120.57(14) . . ?
C2 C1 B2 109.87(13) . . ?
C18 C1 B5 121.27(14) . . ?
C2 C1 B5 109.77(14) . . ?
B2 C1 B5 62.72(13) . . ?
C18 C1 B3 117.71(14) . . ?
C2 C1 B3 60.39(12) . . ?
B2 C1 B3 62.04(13) . . ?
B5 C1 B3 113.13(15) . . ?
C18 C1 B4 118.97(14) . . ?
C2 C1 B4 60.41(11) . . ?
B2 C1 B4 112.84(15) . . ?
B5 C1 B4 61.72(13) . . ?
B3 C1 B4 111.79(14) . . ?
C21 C2 C1 117.75(15) . . ?
C21 C2 B8 122.42(17) . . ?
C1 C2 B8 110.04(15) . . ?
C21 C2 B9 122.21(18) . . ?
C1 C2 B9 110.14(16) . . ?
B8 C2 B9 62.13(15) . . ?
C21 C2 B3 117.63(18) . . ?
C1 C2 B3 60.82(11) . . ?
B8 C2 B3 61.90(13) . . ?
B9 C2 B3 112.84(17) . . ?
C21 C2 B4 117.47(18) . . ?
C1 C2 B4 60.90(11) . . ?
B8 C2 B4 112.73(17) . . ?
B9 C2 B4 61.89(13) . . ?
B3 C2 B4 112.56(16) . . ?

loop_
_geom_bond_atom_site_label_1
_geom_bond_atom_site_label_2
_geom_bond_distance
_geom_bond_site_symmetry_2
_geom_bond_publ_flag
B1 C9 1.578(2) . ?
B1 C15 1.582(2) . ?
B1 C3 1.585(2) . ?
C3 C8 1.412(2) . ?
C3 C4 1.415(2) . ?
C4 C5 1.394(2) . ?
C4 C22 1.510(2) . ?
C5 C6 1.378(3) . ?
C6 C7 1.384(3) . ?
C6 C23 1.512(2) . ?
C7 C8 1.392(2) . ?
C8 C24 1.505(2) . ?
C9 C14 1.413(2) . ?
C9 C10 1.415(2) . ?
C10 C11 1.393(3) . ?
C10 C25 1.509(3) . ?
C11 C12 1.381(3) . ?
C12 C13 1.377(3) . ?
C12 C26 1.509(3) . ?
C13 C14 1.397(3) . ?
C14 C27 1.511(3) . ?
C15 C20 1.398(2) . ?
C15 C16 1.401(2) . ?
C16 C17 1.383(2) . ?
C17 C18 1.393(2) . ?
C18 C19 1.396(2) . ?
C18 C1 1.511(2) . ?
C19 C20 1.384(2) . ?
C21 C2 1.507(3) . ?
B2 C1 1.709(3) . ?
B2 B3 1.773(3) . ?
B2 B7 1.776(3) . ?
B2 B6 1.779(3) . ?
B2 B5 1.783(3) . ?
B3 C2 1.724(3) . ?
B3 C1 1.732(3) . ?
B3 B8 1.767(3) . ?
B3 B7 1.768(3) . ?
B4 C2 1.727(3) . ?
B4 C1 1.735(3) . ?
B4 B10 1.756(4) . ?
B4 B9 1.769(3) . ?
B4 B5 1.770(4) . ?
B5 C1 1.717(3) . ?
B5 B10 1.771(3) . ?
B5 B6 1.774(4) . ?
B6 B7 1.777(4) . ?
B6 B11 1.777(4) . ?
B6 B10 1.782(4) . ?
B7 B8 1.762(4) . ?
B7 B11 1.775(4) . ?
B8 C2 1.711(3) . ?
B8 B11 1.766(4) . ?
B8 B9 1.767(4) . ?
B9 C2 1.713(3) . ?
B9 B11 1.760(4) . ?
B9 B10 1.768(4) . ?
B10 B11 1.786(4) . ?
C1 C2 1.696(2) . ?
